data_7029093
loop_
_publ_author_name
'Perrin, Andrea'
'Myers, Dominic'
'Fucke, Katharina'
'Musa, Osama M.'
'Steed, Jonathan W.'

_publ_section_title
;
 N-Alkyl pyrrolidone ether podands as versatile alkali metal ion chelants.
;
_journal_issue 8
_journal_name_full 'Dalton transactions (Cambridge, England : 2003)'
_journal_page_first 3153
_journal_page_last 3161
_journal_paper_doi 10.1039/c3dt53001a
_journal_volume 43
_journal_year 2014
_chemical_formula_moiety 'C26 H48 F12 N4 Na2 O8 P2'
_chemical_formula_sum 'C26 H48 F12 N4 Na2 O8 P2'
_chemical_formula_weight 880.60
_chemical_name_systematic
;
 ? 
;
_space_group_crystal_system monoclinic
_space_group_IT_number 14
_space_group_name_Hall '-P 2ybc'
_space_group_name_H-M_alt 'P 1 21/c 1'
_symmetry_space_group_name_Hall '-P 2ybc'
_symmetry_space_group_name_H-M 'P 1 21/c 1'
_atom_sites_solution_hydrogens geom
_atom_sites_solution_primary direct
_atom_sites_solution_secondary difmap
_audit_creation_date 2013-01-29
_audit_creation_method
;
  Olex2 1.2
  (compiled Nov  5 2012 18:25:38, GUI svn.r4372)
;
_cell_angle_alpha 90.00
_cell_angle_beta 111.547(5)
_cell_angle_gamma 90.00
_cell_formula_units_Z 2
_cell_length_a 11.1886(5)
_cell_length_b 13.3508(5)
_cell_length_c 13.6275(6)
_cell_measurement_reflns_used 2442
_cell_measurement_temperature 120.0
_cell_measurement_theta_max 28.9219
_cell_measurement_theta_min 2.5306
_cell_volume 1893.37(15)
_computing_cell_refinement
;
CrysAlisPro, Agilent Technologies,
Version 1.171.35.15 (release 03-08-2011 CrysAlis171 .NET)
(compiled Aug  3 2011,13:03:54)
;
_computing_data_collection
;
CrysAlisPro, Agilent Technologies,
Version 1.171.35.15 (release 03-08-2011 CrysAlis171 .NET)
(compiled Aug  3 2011,13:03:54)
;
_computing_data_reduction
;
CrysAlisPro, Agilent Technologies,
Version 1.171.35.15 (release 03-08-2011 CrysAlis171 .NET)
(compiled Aug  3 2011,13:03:54)
;
_computing_molecular_graphics
;
O. V. Dolomanov, L. J. Bourhis, R. J. Gildea, J. A. K. Howard and H. Puschmann,
OLEX2: a complete structure solution, refinement and analysis program.
J. Appl. Cryst. (2009). 42, 339-341.
;
_computing_publication_material
;
O. V. Dolomanov, L. J. Bourhis, R. J. Gildea, J. A. K. Howard and H. Puschmann,
OLEX2: a complete structure solution, refinement and analysis program.
J. Appl. Cryst. (2009). 42, 339-341.
;
_computing_structure_refinement
;
SHELXL, G.M. Sheldrick, Acta Cryst.
(2008). A64, 112-122
;
_computing_structure_solution 'SHELXS-97 (Sheldrick, 1990)'
_diffrn_ambient_temperature 120.0
_diffrn_detector_area_resol_mean 16.1511
_diffrn_measured_fraction_theta_full 0.978
_diffrn_measured_fraction_theta_max 0.978
_diffrn_measurement_details
;
  1 omega  -84.00  -11.00   1.0000   15.0000
omega____ theta____ kappa____ phi______ frames
    -      -17.9366  -57.0000  -60.0000 73

  2 omega  -46.00   -4.00   1.0000   15.0000
omega____ theta____ kappa____ phi______ frames
    -      -17.9366  -57.0000 -150.0000 42

  3 omega  -81.00  -14.00   1.0000   15.0000
omega____ theta____ kappa____ phi______ frames
    -      -17.9366  -57.0000 -180.0000 67

  4 omega   11.00   58.00   1.0000   15.0000
omega____ theta____ kappa____ phi______ frames
    -       18.5616 -100.0000 -180.0000 47

  5 omega  -87.00  -50.00   1.0000   15.0000
omega____ theta____ kappa____ phi______ frames
    -      -17.9366  -57.0000   30.0000 37

  6 omega  -39.00   51.00   1.0000   15.0000
omega____ theta____ kappa____ phi______ frames
    -      -17.9366   57.0000  -30.0000 90
;
_diffrn_measurement_device_type 'Xcalibur, Sapphire3, Gemini ultra'
_diffrn_measurement_method '\w scans'
_diffrn_orient_matrix_UB_11 -0.0531317000
_diffrn_orient_matrix_UB_12 0.0052672000
_diffrn_orient_matrix_UB_13 0.0161661000
_diffrn_orient_matrix_UB_21 -0.0424719000
_diffrn_orient_matrix_UB_22 -0.0119804000
_diffrn_orient_matrix_UB_23 -0.0518120000
_diffrn_orient_matrix_UB_31 0.0044562000
_diffrn_orient_matrix_UB_32 -0.0514760000
_diffrn_orient_matrix_UB_33 0.0136913000
_diffrn_radiation_monochromator graphite
_diffrn_radiation_type 'Mo K\a'
_diffrn_radiation_wavelength 0.7107
_diffrn_reflns_av_R_equivalents 0.0515
_diffrn_reflns_av_unetI/netI 0.0690
_diffrn_reflns_limit_h_max 14
_diffrn_reflns_limit_h_min -14
_diffrn_reflns_limit_k_max 16
_diffrn_reflns_limit_k_min -17
_diffrn_reflns_limit_l_max 17
_diffrn_reflns_limit_l_min -17
_diffrn_reflns_number 13061
_diffrn_reflns_theta_full 27.50
_diffrn_reflns_theta_max 27.50
_diffrn_reflns_theta_min 2.54
_diffrn_source 'Enhance (Mo) X-ray Source'
_exptl_absorpt_coefficient_mu 0.247
_exptl_absorpt_correction_T_max 0.994
_exptl_absorpt_correction_T_min 0.987
_exptl_absorpt_correction_type analytical
_exptl_absorpt_process_details
;
CrysAlisPro, Agilent Technologies,
Version 1.171.35.15 (release 03-08-2011 CrysAlis171 .NET)
(compiled Aug  3 2011,13:03:54)
Analytical numeric absorption correction using a multifaceted crystal
            model based on expressions derived by R.C. Clark & J.S. Reid.
(Clark, R. C. & Reid, J. S. (1995). Acta Cryst. A51, 887-897)
;
_exptl_crystal_colour 'clear light colourless'
_exptl_crystal_colour_lustre clear
_exptl_crystal_colour_modifier light
_exptl_crystal_colour_primary colourless
_exptl_crystal_density_diffrn 1.545
_exptl_crystal_density_method 'not measured'
_exptl_crystal_description plate
_exptl_crystal_F_000 912
_exptl_crystal_size_max 0.2888
_exptl_crystal_size_mid 0.1892
_exptl_crystal_size_min 0.0992
_refine_diff_density_max 0.555
_refine_diff_density_min -0.527
_refine_diff_density_rms 0.074
_refine_ls_extinction_method none
_refine_ls_goodness_of_fit_ref 1.043
_refine_ls_hydrogen_treatment mixed
_refine_ls_matrix_type full
_refine_ls_number_parameters 248
_refine_ls_number_reflns 4262
_refine_ls_number_restraints 2
_refine_ls_restrained_S_all 1.043
_refine_ls_R_factor_all 0.0985
_refine_ls_R_factor_gt 0.0618
_refine_ls_shift/su_max 0.000
_refine_ls_shift/su_mean 0.000
_refine_ls_structure_factor_coef Fsqd
_refine_ls_weighting_details 'calc w=1/[\s^2^(Fo^2^)+(0.0441P)^2^+2.6586P] where P=(Fo^2^+2Fc^2^)/3'
_refine_ls_weighting_scheme calc
_refine_ls_wR_factor_gt 0.1266
_refine_ls_wR_factor_ref 0.1480
_reflns_number_gt 2880
_reflns_number_total 4262
_reflns_threshold_expression >2sigma(I)
_cod_data_source_file c3dt53001a.txt
_cod_data_source_block bishep_napf6_dmp
_cod_original_cell_volume 1893.37(14)
_cod_database_code 7029093
_chemical_oxdiff_formula 'C12 H20 N2 O3 Na P F6'
_reflns_odcompleteness_completeness 99.85
_reflns_odcompleteness_iscentric 1
_reflns_odcompleteness_theta 26.32
_olex2_refinement_description
;
1. Fixed Uiso
 At 1.2 times of:
  {H3A,H3B} of C3, {H5A,H5B} of C5, {H6A,H6B} of C6, {H4A,H4B} of C4, {H7A,
  H7B} of C7, {H8A,H8B} of C8, {H11A,H11B} of C11, {H10A,H10B} of C10, {H12A,
  H12B} of C12, {H2A,H2B} of C2
 At 1.5 times of:
  H4 of O4, {H13A,H13B,H13C} of C13
2. Restrained distances
 O4-H4
 0.87 with sigma of 0.01
 C13-H4
 1.896724 with sigma of 0.02
3.a Secondary CH2 refined with riding coordinates:
 C7(H7A,H7B), C4(H4A,H4B), C6(H6A,H6B), C5(H5A,H5B), C3(H3A,H3B), C2(H2A,H2B),
 C8(H8A,H8B), C11(H11A,H11B), C10(H10A,H10B), C12(H12A,H12B)
3.b Idealised Me refined as rotating group:
 C13(H13A,H13B,H13C)
;

loop_
_space_group_symop_id
_space_group_symop_operation_xyz
1 'x, y, z'
2 '-x, y+1/2, -z+1/2'
3 '-x, -y, -z'
4 'x, -y-1/2, z-1/2'

loop_
_atom_site_label
_atom_site_type_symbol
_atom_site_fract_x
_atom_site_fract_y
_atom_site_fract_z
_atom_site_U_iso_or_equiv
_atom_site_adp_type
_atom_site_occupancy
_atom_site_symmetry_multiplicity
_atom_site_calc_flag
_atom_site_refinement_flags
P1 P 0.79651(8) 0.67832(7) 0.58307(7) 0.0270(2) Uani 1 1 d .
F3 F 0.8024(2) 0.6611(2) 0.47001(18) 0.0645(8) Uani 1 1 d .
F1 F 0.6852(2) 0.75954(15) 0.53291(18) 0.0442(6) Uani 1 1 d .
F6 F 0.9031(2) 0.76285(17) 0.60794(19) 0.0478(6) Uani 1 1 d .
F2 F 0.7856(2) 0.69506(19) 0.69479(17) 0.0540(7) Uani 1 1 d .
F4 F 0.6882(2) 0.59333(15) 0.55700(18) 0.0439(6) Uani 1 1 d .
F5 F 0.9037(2) 0.59608(17) 0.6328(2) 0.0621(8) Uani 1 1 d .
N1 N 0.2752(3) 0.69336(19) 0.4767(2) 0.0246(6) Uani 1 1 d .
O1 O 0.3465(2) 0.83024(15) 0.41343(17) 0.0228(5) Uani 1 1 d .
O2 O 0.4714(2) 0.77213(14) 0.66093(15) 0.0192(5) Uani 1 1 d .
C7 C 0.5019(3) 0.7987(2) 0.7692(2) 0.0225(7) Uani 1 1 d .
H7A H 0.5903 0.7769 0.8121 0.027 Uiso 1 1 calc R
H7B H 0.4416 0.7654 0.7969 0.027 Uiso 1 1 calc R
C4 C 0.1545(4) 0.6530(3) 0.4802(3) 0.0429(10) Uani 1 1 d .
H4A H 0.1565 0.6519 0.5534 0.051 Uiso 1 1 calc R
H4B H 0.1387 0.5843 0.4510 0.051 Uiso 1 1 calc R
C6 C 0.4560(3) 0.6665(2) 0.6455(2) 0.0260(7) Uani 1 1 d .
H6A H 0.3977 0.6404 0.6793 0.031 Uiso 1 1 calc R
H6B H 0.5401 0.6325 0.6775 0.031 Uiso 1 1 calc R
C5 C 0.3999(3) 0.6466(2) 0.5278(2) 0.0280(8) Uani 1 1 d .
H5A H 0.4598 0.6721 0.4954 0.034 Uiso 1 1 calc R
H5B H 0.3912 0.5734 0.5157 0.034 Uiso 1 1 calc R
C3 C 0.0549(4) 0.7232(5) 0.4138(5) 0.086(2) Uani 1 1 d .
H3A H -0.0054 0.6876 0.3517 0.103 Uiso 1 1 calc R
H3B H 0.0055 0.7508 0.4548 0.103 Uiso 1 1 calc R
C2 C 0.1180(3) 0.8042(3) 0.3796(3) 0.0393(9) Uani 1 1 d .
H2A H 0.1013 0.8693 0.4068 0.047 Uiso 1 1 calc R
H2B H 0.0865 0.8074 0.3017 0.047 Uiso 1 1 calc R
C1 C 0.2589(3) 0.7798(2) 0.4244(2) 0.0212(7) Uani 1 1 d .
C8 C 0.4908(3) 0.9111(2) 0.7754(2) 0.0232(7) Uani 1 1 d .
H8A H 0.5084 0.9304 0.8496 0.028 Uiso 1 1 calc R
H8B H 0.5567 0.9431 0.7533 0.028 Uiso 1 1 calc R
N2 N 0.3644(2) 0.94847(18) 0.70933(19) 0.0192(6) Uani 1 1 d .
C11 C 0.1423(3) 0.9821(3) 0.6438(3) 0.0329(8) Uani 1 1 d .
H11A H 0.0816 0.9311 0.6003 0.039 Uiso 1 1 calc R
H11B H 0.0943 1.0299 0.6711 0.039 Uiso 1 1 calc R
C9 C 0.3438(3) 1.0014(2) 0.6213(2) 0.0204(7) Uani 1 1 d .
C10 C 0.2070(3) 1.0363(3) 0.5793(3) 0.0378(9) Uani 1 1 d .
H10A H 0.1652 1.0193 0.5036 0.045 Uiso 1 1 calc R
H10B H 0.2025 1.1097 0.5876 0.045 Uiso 1 1 calc R
C12 C 0.2500(3) 0.9325(3) 0.7346(3) 0.0314(8) Uani 1 1 d .
H12A H 0.2596 0.9642 0.8028 0.038 Uiso 1 1 calc R
H12B H 0.2330 0.8601 0.7385 0.038 Uiso 1 1 calc R
Na1 Na 0.54854(11) 0.88169(9) 0.54793(9) 0.0203(3) Uani 1 1 d .
O3 O 0.4263(2) 1.01906(16) 0.58304(16) 0.0232(5) Uani 1 1 d .
O4 O 0.7123(2) 0.97666(18) 0.6674(2) 0.0401(7) Uani 1 1 d D
H4 H 0.700(3) 1.0384(11) 0.647(3) 0.060 Uiso 1 1 d D
C13 C 0.8263(4) 0.9638(3) 0.7546(3) 0.0435(10) Uani 1 1 d D
H13A H 0.8991 0.9615 0.7309 0.065 Uiso 1 1 calc R
H13B H 0.8223 0.9009 0.7903 0.065 Uiso 1 1 calc R
H13C H 0.8376 1.0198 0.8036 0.065 Uiso 1 1 calc R

loop_
_atom_site_aniso_label
_atom_site_aniso_U_11
_atom_site_aniso_U_22
_atom_site_aniso_U_33
_atom_site_aniso_U_23
_atom_site_aniso_U_13
_atom_site_aniso_U_12
P1 0.0289(5) 0.0247(5) 0.0237(4) -0.0004(4) 0.0054(4) 0.0068(4)
F3 0.0437(14) 0.120(2) 0.0336(13) -0.0160(14) 0.0185(11) 0.0079(15)
F1 0.0370(12) 0.0325(12) 0.0654(16) 0.0153(11) 0.0216(11) 0.0154(10)
F6 0.0377(13) 0.0464(14) 0.0582(15) 0.0031(12) 0.0163(11) -0.0063(11)
F2 0.0711(17) 0.0649(16) 0.0275(12) -0.0105(11) 0.0200(12) -0.0195(13)
F4 0.0403(13) 0.0287(11) 0.0517(14) -0.0080(10) 0.0039(11) -0.0019(10)
F5 0.0438(14) 0.0427(14) 0.0746(18) 0.0005(13) -0.0081(13) 0.0162(12)
N1 0.0328(16) 0.0186(14) 0.0228(14) -0.0046(11) 0.0106(12) -0.0091(12)
O1 0.0214(11) 0.0216(11) 0.0246(12) 0.0037(9) 0.0075(9) 0.0001(9)
O2 0.0290(12) 0.0137(10) 0.0157(10) 0.0004(8) 0.0093(9) -0.0019(9)
C7 0.0308(18) 0.0205(16) 0.0126(14) 0.0039(12) 0.0036(13) 0.0003(14)
C4 0.053(3) 0.035(2) 0.054(3) -0.0109(19) 0.034(2) -0.0231(19)
C6 0.040(2) 0.0145(15) 0.0234(17) 0.0031(13) 0.0114(15) -0.0010(14)
C5 0.045(2) 0.0154(16) 0.0225(16) -0.0019(13) 0.0111(16) 0.0013(15)
C3 0.025(2) 0.120(5) 0.099(4) 0.046(4) 0.008(3) -0.023(3)
C2 0.0219(18) 0.040(2) 0.057(3) -0.0061(19) 0.0156(18) 0.0020(16)
C1 0.0234(16) 0.0213(16) 0.0196(15) -0.0061(13) 0.0087(13) -0.0026(14)
C8 0.0310(18) 0.0226(16) 0.0129(14) -0.0024(13) 0.0046(13) -0.0042(14)
N2 0.0249(14) 0.0182(13) 0.0177(13) -0.0020(10) 0.0117(11) -0.0014(11)
C11 0.0262(18) 0.040(2) 0.036(2) -0.0019(17) 0.0150(16) -0.0020(16)
C9 0.0301(17) 0.0139(15) 0.0187(15) -0.0016(12) 0.0107(13) -0.0026(13)
C10 0.032(2) 0.044(2) 0.042(2) 0.0161(18) 0.0180(18) 0.0105(17)
C12 0.039(2) 0.0301(19) 0.0340(19) 0.0067(15) 0.0243(17) 0.0043(16)
Na1 0.0215(6) 0.0191(6) 0.0200(6) 0.0049(5) 0.0075(5) 0.0001(5)
O3 0.0271(12) 0.0223(11) 0.0239(11) 0.0071(9) 0.0136(10) -0.0008(10)
O4 0.0302(13) 0.0265(13) 0.0444(15) 0.0126(12) -0.0091(12) -0.0045(11)
C13 0.035(2) 0.045(2) 0.038(2) 0.0097(19) -0.0018(18) 0.0021(19)

loop_
_atom_type_symbol
_atom_type_description
_atom_type_scat_dispersion_real
_atom_type_scat_dispersion_imag
_atom_type_scat_source
C C 0.0033 0.0016 'International Tables Vol C Tables 4.2.6.8 and 6.1.1.4'
H H 0.0000 0.0000 'International Tables Vol C Tables 4.2.6.8 and 6.1.1.4'
F F 0.0171 0.0103 'International Tables Vol C Tables 4.2.6.8 and 6.1.1.4'
N N 0.0061 0.0033 'International Tables Vol C Tables 4.2.6.8 and 6.1.1.4'
Na Na 0.0362 0.0249 'International Tables Vol C Tables 4.2.6.8 and 6.1.1.4'
O O 0.0106 0.0060 'International Tables Vol C Tables 4.2.6.8 and 6.1.1.4'
P P 0.1023 0.0942 'International Tables Vol C Tables 4.2.6.8 and 6.1.1.4'

loop_
_exptl_crystal_face_index_h
_exptl_crystal_face_index_k
_exptl_crystal_face_index_l
_exptl_crystal_face_perp_dist
_exptl_oxdiff_crystal_face_indexfrac_h
_exptl_oxdiff_crystal_face_indexfrac_k
_exptl_oxdiff_crystal_face_indexfrac_l
_exptl_oxdiff_crystal_face_x
_exptl_oxdiff_crystal_face_y
_exptl_oxdiff_crystal_face_z
5 -12 -14 0.0946 5.0000 -12.0000 -14.0000 -0.5552 0.6568 0.4483
-5 12 14 0.0946 -5.0000 12.0000 14.0000 0.5552 -0.6568 -0.4483
4 12 -15 0.1193 4.0000 12.0000 -15.0000 -0.3918 0.4635 -0.8053
-4 -12 15 0.1193 -4.0000 -12.0000 15.0000 0.3918 -0.4635 0.8053
-14 1 -1 0.0496 -14.0000 1.0000 -1.0000 0.7329 0.6344 -0.1276
14 -1 1 0.0496 14.0000 -1.0000 1.0000 -0.7329 -0.6344 0.1276

loop_
_geom_angle_atom_site_label_1
_geom_angle_atom_site_label_2
_geom_angle_atom_site_label_3
_geom_angle
_geom_angle_site_symmetry_1
_geom_angle_site_symmetry_3
F3 P1 F1 89.25(14) . .
F3 P1 F6 90.82(14) . .
F3 P1 F2 178.12(14) . .
F3 P1 F4 88.86(14) . .
F3 P1 F5 91.15(15) . .
F6 P1 F1 90.89(12) . .
F6 P1 F2 90.66(13) . .
F6 P1 F4 179.52(14) . .
F2 P1 F1 89.56(14) . .
F2 P1 F4 89.66(13) . .
F4 P1 F1 88.76(12) . .
F5 P1 F1 178.49(14) . .
F5 P1 F6 90.56(13) . .
F5 P1 F2 90.00(15) . .
F5 P1 F4 89.80(13) . .
P1 F1 Na1 151.81(15) . .
C5 N1 C4 124.0(3) . .
C1 N1 C4 112.8(3) . .
C1 N1 C5 123.2(3) . .
C1 O1 Na1 128.2(2) . .
C7 O2 Na1 119.03(17) . .
C6 O2 C7 111.5(2) . .
C6 O2 Na1 122.60(17) . .
O2 C7 C8 108.1(2) . .
N1 C4 C3 104.0(3) . .
O2 C6 C5 108.1(2) . .
N1 C5 C6 112.6(3) . .
C2 C3 C4 108.7(3) . .
C3 C2 C1 105.6(3) . .
N1 C1 C2 108.7(3) . .
O1 C1 N1 125.1(3) . .
O1 C1 C2 126.2(3) . .
N2 C8 C7 112.8(3) . .
C8 N2 C12 122.7(3) . .
C9 N2 C8 123.0(3) . .
C9 N2 C12 114.3(3) . .
C10 C11 C12 105.9(3) . .
N2 C9 C10 108.8(3) . .
O3 C9 N2 124.7(3) . .
O3 C9 C10 126.5(3) . .
C9 C10 C11 105.6(3) . .
N2 C12 C11 104.2(3) . .
F1 Na1 O1 101.39(9) . .
F1 Na1 O2 91.78(8) . .
F1 Na1 Na1 138.31(8) . 3_676
F1 Na1 O3 93.68(9) . 3_676
F1 Na1 O3 172.76(10) . .
F1 Na1 O4 94.04(10) . .
O1 Na1 O2 82.13(8) . .
O1 Na1 Na1 84.06(7) . 3_676
O1 Na1 O3 85.82(8) . .
O2 Na1 Na1 129.80(7) . 3_676
O3 Na1 O1 85.61(8) 3_676 .
O3 Na1 O2 88.49(8) . .
O3 Na1 O2 167.35(9) 3_676 .
O3 Na1 Na1 42.42(5) . 3_676
O3 Na1 Na1 45.11(6) 3_676 3_676
O3 Na1 O3 87.52(8) 3_676 .
O3 Na1 O4 86.58(9) 3_676 .
O4 Na1 O1 163.10(9) . .
O4 Na1 O2 104.42(9) . .
O4 Na1 Na1 79.81(7) . 3_676
O4 Na1 O3 78.89(9) . .
C9 O3 Na1 138.8(2) . 3_676
C9 O3 Na1 119.88(19) . .
Na1 O3 Na1 92.47(8) 3_676 .
C13 O4 Na1 139.9(2) . .

loop_
_geom_bond_atom_site_label_1
_geom_bond_atom_site_label_2
_geom_bond_distance
_geom_bond_site_symmetry_2
P1 F3 1.583(2) .
P1 F1 1.603(2) .
P1 F6 1.586(2) .
P1 F2 1.587(2) .
P1 F4 1.602(2) .
P1 F5 1.583(2) .
F1 Na1 2.295(2) .
N1 C4 1.470(4) .
N1 C5 1.452(4) .
N1 C1 1.334(4) .
O1 C1 1.242(4) .
O1 Na1 2.428(2) .
O2 C7 1.432(3) .
O2 C6 1.427(3) .
O2 Na1 2.496(2) .
C7 C8 1.510(4) .
C4 C3 1.483(6) .
C6 C5 1.515(4) .
C3 C2 1.457(6) .
C2 C1 1.503(5) .
C8 N2 1.458(4) .
N2 C9 1.337(4) .
N2 C12 1.458(4) .
C11 C10 1.513(5) .
C11 C12 1.525(5) .
C9 C10 1.497(5) .
C9 O3 1.238(3) .
Na1 Na1 3.439(2) 3_676
Na1 O3 2.322(2) 3_676
Na1 O3 2.438(2) .
Na1 O4 2.329(3) .
O3 Na1 2.322(2) 3_676
O4 C13 1.398(4) .
